data_2016259
loop_
_publ_author_name
'Gustavo Portalone'
'Marcello Colapietro'

_publ_section_title
;
 Hydrogen-bonded supramolecular motifs in the 1:1 monohydrated
 molecular adduct of acetoguanaminium chloride with acetoguanamine and
 in 2,4,6-triaminopyrimidinediium dichloride dihydrate
;
_journal_coeditor_code GZ3095
_journal_issue 11
_journal_name_full 'Acta Crystallographica Section C'
_journal_page_first o655
_journal_page_last o658
_journal_paper_doi 10.1107/S0108270107046689
_journal_volume 63
_journal_year 2007
_chemical_formula_iupac 'C4 H8 N5 +, Cl -, C4 H7 N5, H2 O'
_chemical_formula_moiety 'C4 H8 N5 +, Cl -, C4 H7 N5, H2 O'
_chemical_formula_sum 'C8 H17 Cl N10 O'
_chemical_formula_weight 304.77
_chemical_name_systematic
;
2,4-diamino-6-methyl-1,3,5-triazin-1-ium chloride
2,4-diamino-6-methyl-1,3,5-triazine monohydrate
;
_space_group_IT_number 2
_symmetry_cell_setting triclinic
_symmetry_space_group_name_Hall '-P 1'
_symmetry_space_group_name_H-M 'P -1'
_atom_sites_solution_hydrogens geom
_atom_sites_solution_primary direct
_atom_sites_solution_secondary difmap
_audit_creation_method SHELXL-97
_cell_angle_alpha 90.971(12)
_cell_angle_beta 101.554(14)
_cell_angle_gamma 104.252(16)
_cell_formula_units_Z 2
_cell_length_a 7.3808(9)
_cell_length_b 9.4538(10)
_cell_length_c 10.3942(9)
_cell_measurement_reflns_used 96
_cell_measurement_temperature 298(2)
_cell_measurement_theta_max 20
_cell_measurement_theta_min 15
_cell_volume 687.03(14)
_computing_cell_refinement 'XCS (Colapietro <i>et al.</i>,  1992)'
_computing_data_collection 'XCS (Colapietro <i>et al.</i>,  1992)'
_computing_data_reduction 'XCS (Colapietro <i>et al.</i>,  1992)'
_computing_molecular_graphics 'ORTEP-3 (Farrugia, 1997)'
_computing_publication_material 'SHELXL97 (Sheldrick, 1997)'
_computing_structure_refinement 'SHELXL97 (Sheldrick, 1997)'
_computing_structure_solution 'SIR97 (Altomare <i>et al.</i>,  1999)'
_diffrn_ambient_temperature 298(2)
_diffrn_measured_fraction_theta_full 0.960
_diffrn_measured_fraction_theta_max 0.960
_diffrn_measurement_device_type 'Huber CS four-circle diffractometer'
_diffrn_measurement_method '\w scan'
_diffrn_radiation_monochromator graphite
_diffrn_radiation_source 'fine-focus sealed tube'
_diffrn_radiation_type MoK\a
_diffrn_radiation_wavelength 0.710689
_diffrn_reflns_av_R_equivalents 0.0179
_diffrn_reflns_av_sigmaI/netI 0.0109
_diffrn_reflns_limit_h_max 8
_diffrn_reflns_limit_h_min 0
_diffrn_reflns_limit_k_max 10
_diffrn_reflns_limit_k_min -10
_diffrn_reflns_limit_l_max 12
_diffrn_reflns_limit_l_min -12
_diffrn_reflns_number 2758
_diffrn_reflns_theta_full 25.00
_diffrn_reflns_theta_max 25.00
_diffrn_reflns_theta_min 2.00
_diffrn_standards_decay_% 2
_diffrn_standards_interval_count 97
_diffrn_standards_number 3
_exptl_absorpt_coefficient_mu 0.294
_exptl_absorpt_correction_T_max 0.9714
_exptl_absorpt_correction_T_min 0.9401
_exptl_absorpt_correction_type psi-scan
_exptl_absorpt_process_details '(North <i>et al.</i>,  1968)'
_exptl_crystal_colour colorless
_exptl_crystal_density_diffrn 1.473
_exptl_crystal_density_method 'not measured'
_exptl_crystal_description block
_exptl_crystal_F_000 320
_exptl_crystal_size_max 0.20
_exptl_crystal_size_mid 0.20
_exptl_crystal_size_min 0.10
_refine_diff_density_max 0.232
_refine_diff_density_min -0.235
_refine_ls_extinction_method none
_refine_ls_goodness_of_fit_ref 1.093
_refine_ls_hydrogen_treatment mixed
_refine_ls_matrix_type full
_refine_ls_number_parameters 227
_refine_ls_number_reflns 2324
_refine_ls_number_restraints 0
_refine_ls_restrained_S_all 1.093
_refine_ls_R_factor_all 0.0327
_refine_ls_R_factor_gt 0.0319
_refine_ls_shift/su_max 0.000
_refine_ls_shift/su_mean 0.000
_refine_ls_structure_factor_coef Fsqd
_refine_ls_weighting_details 'calc w=1/[\s^2^(Fo^2^)+(0.0548P)^2^+0.2050P] where P=(Fo^2^+2Fc^2^)/3'
_refine_ls_weighting_scheme calc
_refine_ls_wR_factor_gt 0.0917
_refine_ls_wR_factor_ref 0.0923
_reflns_number_gt 2246
_reflns_number_total 2324
_reflns_threshold_expression I>2sigma(I)
_cod_data_source_file gz3095.cif
_cod_data_source_block I
_cod_original_cell_volume 687.03(13)
_cod_database_code 2016259
_cod_database_fobs_code 2016259

loop_
_symmetry_equiv_pos_as_xyz
'x, y, z'
'-x, -y, -z'

loop_
_atom_site_type_symbol
_atom_site_label
_atom_site_fract_x
_atom_site_fract_y
_atom_site_fract_z
_atom_site_U_iso_or_equiv
_atom_site_adp_type
_atom_site_calc_flag
_atom_site_refinement_flags
_atom_site_occupancy
N N1 0.30571(18) 1.40729(13) 0.84837(12) 0.0328(3) Uani d . 1
C C2 0.2554(2) 1.26503(15) 0.80213(14) 0.0293(3) Uani d . 1
N N3 0.27914(17) 1.21687(13) 0.68572(12) 0.0313(3) Uani d . 1
C C4 0.3592(2) 1.32133(16) 0.61422(14) 0.0297(3) Uani d . 1
N N5 0.41924(18) 1.46575(13) 0.65268(12) 0.0338(3) Uani d . 1
C C6 0.3882(2) 1.50059(16) 0.76911(15) 0.0322(3) Uani d . 1
C C8 0.4509(3) 1.65832(18) 0.81332(18) 0.0466(4) Uani d . 1
H H8A 0.4709 1.6685 0.9022 0.070 Uiso calc R 1
H H8B 0.3592 1.7029 0.7774 0.070 Uiso calc R 1
H H8C 0.5608 1.6998 0.7873 0.070 Uiso calc R 1
N N6 0.1773(2) 1.16622(16) 0.87846(15) 0.0413(3) Uani d . 1
H H61 0.159(3) 1.194(2) 0.947(2) 0.051(6) Uiso d . 1
H H62 0.144(3) 1.076(3) 0.852(2) 0.058(6) Uiso d . 1
N N7 0.3846(2) 1.28211(17) 0.49635(13) 0.0395(3) Uani d . 1
H H71 0.432(3) 1.353(2) 0.4562(19) 0.042(5) Uiso d . 1
H H72 0.342(3) 1.196(2) 0.468(2) 0.046(5) Uiso d . 1
N N11 0.21773(18) 0.71853(14) 0.27590(13) 0.0328(3) Uani d . 1
H H11 0.228(3) 0.676(2) 0.208(2) 0.043(5) Uiso d . 1
C C12 0.1397(2) 0.63373(15) 0.36561(14) 0.0307(3) Uani d . 1
N N13 0.11409(18) 0.69417(13) 0.47482(12) 0.0327(3) Uani d . 1
C C14 0.1703(2) 0.84119(16) 0.49031(14) 0.0321(3) Uani d . 1
N N15 0.24954(19) 0.93143(13) 0.40286(13) 0.0354(3) Uani d . 1
C C16 0.2686(2) 0.86615(16) 0.29708(15) 0.0326(3) Uani d . 1
C C18 0.3468(3) 0.95142(18) 0.19338(17) 0.0433(4) Uani d . 1
H H18A 0.3235 0.8943 0.1212 0.065 Uiso calc R 1
H H18B 0.4709 0.9866 0.2203 0.065 Uiso calc R 1
H H18C 0.2924 1.0240 0.1770 0.065 Uiso calc R 1
N N16 0.0889(2) 0.49105(15) 0.34208(16) 0.0398(3) Uani d . 1
H H161 0.100(3) 0.457(2) 0.276(2) 0.044(5) Uiso d . 1
H H162 0.034(3) 0.443(2) 0.395(2) 0.042(5) Uiso d . 1
N N17 0.1487(2) 0.90502(16) 0.59694(14) 0.0433(4) Uani d . 1
H H171 0.186(3) 0.995(3) 0.611(2) 0.049(5) Uiso d . 1
H H172 0.103(3) 0.858(2) 0.649(2) 0.049(6) Uiso d . 1
Cl Cl1 0.00214(7) 0.20585(4) 0.14171(4) 0.04651(16) Uani d . 1
O O1 0.2077(3) 0.57992(19) 0.04704(14) 0.0621(4) Uani d . 1
H H1 0.247(4) 0.526(3) 0.019(3) 0.093 Uiso d . 1
H H2 0.135(4) 0.623(3) -0.013(3) 0.093 Uiso d . 1

loop_
_atom_site_aniso_label
_atom_site_aniso_U_11
_atom_site_aniso_U_22
_atom_site_aniso_U_33
_atom_site_aniso_U_12
_atom_site_aniso_U_13
_atom_site_aniso_U_23
N1 0.0420(7) 0.0270(6) 0.0301(6) 0.0057(5) 0.0129(5) 0.0006(5)
C2 0.0334(7) 0.0271(7) 0.0279(7) 0.0071(5) 0.0080(5) 0.0032(6)
N3 0.0399(7) 0.0247(6) 0.0294(6) 0.0053(5) 0.0109(5) 0.0028(5)
C4 0.0344(7) 0.0275(7) 0.0278(7) 0.0076(5) 0.0085(5) 0.0040(5)
N5 0.0432(7) 0.0259(6) 0.0331(6) 0.0046(5) 0.0146(5) 0.0035(5)
C6 0.0355(7) 0.0274(7) 0.0335(7) 0.0056(6) 0.0099(6) 0.0018(6)
C8 0.0624(11) 0.0283(8) 0.0472(9) -0.0001(7) 0.0223(8) -0.0036(7)
N6 0.0627(9) 0.0288(7) 0.0341(7) 0.0039(6) 0.0241(6) 0.0031(6)
N7 0.0602(9) 0.0282(7) 0.0316(7) 0.0047(6) 0.0213(6) 0.0025(6)
N11 0.0439(7) 0.0265(6) 0.0285(7) 0.0079(5) 0.0104(5) 0.0002(5)
C12 0.0335(7) 0.0255(7) 0.0325(7) 0.0072(6) 0.0060(6) 0.0027(6)
N13 0.0419(7) 0.0234(6) 0.0332(6) 0.0066(5) 0.0111(5) 0.0025(5)
C14 0.0394(8) 0.0253(7) 0.0311(7) 0.0069(6) 0.0077(6) 0.0027(6)
N15 0.0475(7) 0.0238(6) 0.0339(7) 0.0053(5) 0.0112(5) 0.0021(5)
C16 0.0370(7) 0.0268(7) 0.0328(7) 0.0065(6) 0.0063(6) 0.0038(6)
C18 0.0566(10) 0.0340(8) 0.0405(9) 0.0071(7) 0.0185(7) 0.0073(7)
N16 0.0583(9) 0.0241(7) 0.0379(8) 0.0064(6) 0.0176(7) -0.0009(6)
N17 0.0721(10) 0.0224(7) 0.0362(8) 0.0039(6) 0.0238(7) 0.0011(6)
Cl1 0.0694(3) 0.0358(2) 0.0400(2) 0.01252(19) 0.0258(2) 0.00338(17)
O1 0.0835(10) 0.0724(10) 0.0405(7) 0.0330(8) 0.0207(7) -0.0053(7)

loop_
_atom_type_symbol
_atom_type_description
_atom_type_scat_dispersion_real
_atom_type_scat_dispersion_imag
_atom_type_scat_source
Cl Cl 0.1484 0.1585 'International Tables Vol C Tables 4.2.6.8 and 6.1.1.4'
O O 0.0106 0.0060 'International Tables Vol C Tables 4.2.6.8 and 6.1.1.4'
N N 0.0061 0.0033 'International Tables Vol C Tables 4.2.6.8 and 6.1.1.4'
C C 0.0033 0.0016 'International Tables Vol C Tables 4.2.6.8 and 6.1.1.4'
H H 0.0000 0.0000 'International Tables Vol C Tables 4.2.6.8 and 6.1.1.4'

loop_
_geom_angle_atom_site_label_1
_geom_angle_atom_site_label_2
_geom_angle_atom_site_label_3
_geom_angle
C6 N1 C2 114.37(12)
N6 C2 N3 117.97(13)
N6 C2 N1 117.21(14)
N3 C2 N1 124.83(13)
C4 N3 C2 115.01(12)
N7 C4 N3 118.48(13)
N7 C4 N5 116.65(13)
N3 C4 N5 124.87(13)
C6 N5 C4 114.82(12)
N5 C6 N1 126.06(13)
N5 C6 C8 116.02(13)
N1 C6 C8 117.92(14)
C6 C8 H8A 109.5
C6 C8 H8B 109.5
H8A C8 H8B 109.5
C6 C8 H8C 109.5
H8A C8 H8C 109.5
H8B C8 H8C 109.5
C2 N6 H61 119.0(15)
C2 N6 H62 119.1(15)
H61 N6 H62 122(2)
C4 N7 H71 113.2(13)
C4 N7 H72 118.4(15)
H71 N7 H72 128(2)
C16 N11 C12 119.95(13)
C16 N11 H11 122.5(14)
C12 N11 H11 117.5(14)
N16 C12 N13 120.40(14)
N16 C12 N11 118.88(14)
N13 C12 N11 120.72(13)
C12 N13 C14 116.13(13)
N17 C14 N13 118.07(14)
N17 C14 N15 116.57(13)
N13 C14 N15 125.36(14)
C16 N15 C14 115.70(12)
N15 C16 N11 122.13(14)
N15 C16 C18 120.92(13)
N11 C16 C18 116.95(14)
C16 C18 H18A 109.5
C16 C18 H18B 109.5
H18A C18 H18B 109.5
C16 C18 H18C 109.5
H18A C18 H18C 109.5
H18B C18 H18C 109.5
C12 N16 H161 119.4(15)
C12 N16 H162 116.5(13)
H161 N16 H162 124(2)
C14 N17 H171 120.4(15)
C14 N17 H172 120.1(16)
H171 N17 H172 119(2)
H1 O1 H2 114(3)

loop_
_geom_bond_atom_site_label_1
_geom_bond_atom_site_label_2
_geom_bond_distance
N1 C6 1.3372(19)
N1 C2 1.3559(19)
C2 N6 1.333(2)
C2 N3 1.3444(19)
N3 C4 1.3381(19)
C4 N7 1.336(2)
C4 N5 1.3538(19)
N5 C6 1.327(2)
C6 C8 1.483(2)
C8 H8A 0.9055
C8 H8B 0.9055
C8 H8C 0.9055
N6 H61 0.80(2)
N6 H62 0.85(2)
N7 H71 0.84(2)
N7 H72 0.82(2)
N11 C16 1.3548(19)
N11 C12 1.3626(19)
N11 H11 0.83(2)
C12 N16 1.313(2)
C12 N13 1.3297(19)
N13 C14 1.3459(19)
C14 N17 1.309(2)
C14 N15 1.375(2)
N15 C16 1.301(2)
C16 C18 1.481(2)
C18 H18A 0.8790
C18 H18B 0.8790
C18 H18C 0.8790
N16 H161 0.78(2)
N16 H162 0.83(2)
N17 H171 0.83(2)
N17 H172 0.78(2)
O1 H1 0.73(3)
O1 H2 0.91(3)

loop_
_geom_hbond_atom_site_label_D
_geom_hbond_atom_site_label_H
_geom_hbond_atom_site_label_A
_geom_hbond_site_symmetry_A
_geom_hbond_distance_DH
_geom_hbond_distance_HA
_geom_hbond_distance_DA
_geom_hbond_angle_DHA
N6 H61 Cl1 1_566 0.80(2) 2.54(2) 3.3044(16) 160.4(19)
N6 H62 Cl1 2_566 0.85(2) 2.63(2) 3.4265(16) 157(2)
N7 H71 N5 2_686 0.84(2) 2.25(2) 3.082(2) 174.8(17)
N7 H72 N15 . 0.82(2) 2.47(2) 3.287(2) 172.5(18)
N11 H11 O1 . 0.83(2) 1.85(2) 2.6753(19) 170.8(19)
N16 H161 Cl1 . 0.78(2) 2.60(2) 3.2315(16) 139.6(19)
N16 H162 N13 2_566 0.83(2) 2.15(2) 2.983(2) 176.3(18)
N17 H171 N3 . 0.83(2) 2.12(2) 2.9368(19) 169(2)
N17 H172 Cl1 2_566 0.78(2) 2.49(2) 3.2328(16) 160(2)
O1 H1 N1 1_544 0.73(3) 2.25(3) 2.9182(19) 153(3)
O1 H2 Cl1 2_565 0.91(3) 2.40(3) 3.2881(19) 165(2)

loop_
_geom_torsion_atom_site_label_1
_geom_torsion_atom_site_label_2
_geom_torsion_atom_site_label_3
_geom_torsion_atom_site_label_4
_geom_torsion
C6 N1 C2 N6 178.21(14)
C6 N1 C2 N3 -1.6(2)
N6 C2 N3 C4 -179.64(13)
N1 C2 N3 C4 0.2(2)
C2 N3 C4 N7 -178.96(13)
C2 N3 C4 N5 1.7(2)
N7 C4 N5 C6 178.76(14)
N3 C4 N5 C6 -1.9(2)
C4 N5 C6 N1 0.2(2)
C4 N5 C6 C8 -179.46(14)
C2 N1 C6 N5 1.4(2)
C2 N1 C6 C8 -178.93(14)
C16 N11 C12 N16 179.00(14)
C16 N11 C12 N13 -0.6(2)
N16 C12 N13 C14 -179.92(14)
N11 C12 N13 C14 -0.4(2)
C12 N13 C14 N17 -179.59(14)
C12 N13 C14 N15 0.4(2)
N17 C14 N15 C16 -179.50(14)
N13 C14 N15 C16 0.5(2)
C14 N15 C16 N11 -1.5(2)
C14 N15 C16 C18 178.20(14)
C12 N11 C16 N15 1.6(2)
C12 N11 C16 C18 -178.12(14)

loop_
_cod_related_entry_id
_cod_related_entry_database
_cod_related_entry_code
1 ChemSpider 21121431
